data_2105738
loop_
_publ_author_name
'Durka, Krzysztof'
'Luli\'nski, Sergiusz'
'Jarzembska, Katarzyna N.'
'Smetek, Jaromir'
'Serwatowski, Janusz'
'Wo\'zniak, Krzysztof'

_publ_section_title
;
 Competition between hydrogen and halogen bonding in the structures of
 5,10-dihydroxy-5,10-dihydroboranthrenes
;
_journal_coeditor_code BI5017
_journal_issue 1
_journal_name_full 'Acta Crystallographica Section B'
_journal_page_first 157
_journal_page_last 171
_journal_paper_doi 10.1107/S2052520613034987
_journal_volume 70
_journal_year 2014
_chemical_formula_moiety 'C12 H8 B2 Cl2 O2'
_chemical_formula_sum 'C12 H8 B2 Cl2 O2'
_chemical_formula_weight 276.70
_space_group_crystal_system monoclinic
_space_group_IT_number 14
_space_group_name_Hall '-P 2yn'
_space_group_name_H-M_alt 'P 1 21/n 1'
_symmetry_space_group_name_Hall '-P 2yn'
_symmetry_space_group_name_H-M 'P 1 21/n 1'
_atom_sites_solution_hydrogens geom
_audit_creation_method SHELXL-2013
_cell_angle_alpha 90
_cell_angle_beta 97.543(14)
_cell_angle_gamma 90
_cell_formula_units_Z 2
_cell_length_a 7.3645(10)
_cell_length_b 3.8696(6)
_cell_length_c 20.125(3)
_cell_measurement_reflns_used 1683
_cell_measurement_temperature 100(2)
_cell_measurement_theta_max 32.1156
_cell_measurement_theta_min 2.0375
_cell_volume 568.55(15)
_computing_cell_refinement CrysAlisPro
_computing_data_collection 'CrysAlisPro (Agilent, 2011)'
_computing_data_reduction CrysAlisPro
_computing_molecular_graphics 'SHELXTL (Bruker, 2011)'
_computing_publication_material SHELXL-2013
_computing_structure_refinement SHELXL-2013
_computing_structure_solution 'SHELXS-2013 (Sheldrick, 2008)'
_diffrn_ambient_temperature 100(2)
_diffrn_measured_fraction_theta_full 1.000
_diffrn_measured_fraction_theta_max 0.954
_diffrn_measurement_device_type 'KUMA KM4 CCD'
_diffrn_measurement_method '\w scans'
_diffrn_radiation_monochromator graphite
_diffrn_radiation_source 'fine-focus sealed tube'
_diffrn_radiation_type MoK\a
_diffrn_radiation_wavelength 0.71073
_diffrn_reflns_av_R_equivalents 0.1092
_diffrn_reflns_limit_h_max 11
_diffrn_reflns_limit_h_min -10
_diffrn_reflns_limit_k_max 5
_diffrn_reflns_limit_k_min -5
_diffrn_reflns_limit_l_max 29
_diffrn_reflns_limit_l_min -29
_diffrn_reflns_number 8905
_diffrn_reflns_theta_full 25.242
_diffrn_reflns_theta_max 32.188
_diffrn_reflns_theta_min 2.042
_diffrn_standards_number 0
_exptl_absorpt_coefficient_mu 0.555
_exptl_absorpt_correction_T_max 1.000
_exptl_absorpt_correction_T_min 0.421
_exptl_absorpt_correction_type multi-scan
_exptl_absorpt_process_details 'CrysAlisPro (Agilent, 2011)'
_exptl_crystal_colour colourless
_exptl_crystal_density_diffrn 1.616
_exptl_crystal_description block
_exptl_crystal_F_000 280
_exptl_crystal_size_max 0.15
_exptl_crystal_size_mid 0.14
_exptl_crystal_size_min 0.13
_refine_diff_density_max 0.268
_refine_diff_density_min -0.296
_refine_ls_extinction_method none
_refine_ls_goodness_of_fit_ref 0.992
_refine_ls_hydrogen_treatment constr
_refine_ls_matrix_type full
_refine_ls_number_parameters 164
_refine_ls_number_reflns 1906
_refine_ls_number_restraints 12
_refine_ls_restrained_S_all 0.991
_refine_ls_R_factor_all 0.1405
_refine_ls_R_factor_gt 0.0644
_refine_ls_shift/su_max 0.000
_refine_ls_shift/su_mean 0.000
_refine_ls_structure_factor_coef Fsqd
_refine_ls_weighting_details 'w=1/[\s^2^(Fo^2^)+(0.0509P)^2^] where P=(Fo^2^+2Fc^2^)/3'
_refine_ls_weighting_scheme calc
_refine_ls_wR_factor_gt 0.1342
_refine_ls_wR_factor_ref 0.1645
_reflns_number_gt 977
_reflns_number_total 1906
_reflns_threshold_expression I>2\s(I)
_cod_data_source_file bi5017sup1.cif
_cod_data_source_block III
_cod_database_code 2105738
_cod_database_fobs_code 2105738
_shelx_space_group_comment
;
The symmetry employed for this shelxl refinement is uniquely defined
by the following loop, which should always be used as a source of
symmetry information in preference to the above space-group names.
They are only intended as comments.
;

loop_
_space_group_symop_operation_xyz
'x, y, z'
'-x+1/2, y+1/2, -z+1/2'
'-x, -y, -z'
'x-1/2, -y-1/2, z-1/2'

loop_
_atom_site_type_symbol
_atom_site_label
_atom_site_fract_x
_atom_site_fract_y
_atom_site_fract_z
_atom_site_U_iso_or_equiv
_atom_site_adp_type
_atom_site_calc_flag
_atom_site_occupancy
_atom_site_disorder_assembly
_atom_site_disorder_group
Cl Cl1A 0.8344(4) 0.6810(8) 0.18884(12) 0.0320(5) Uani d 0.620(3) A 1
O O1A 1.3169(4) 0.6676(8) -0.05950(15) 0.0325(8) Uani d 0.620(3) A 1
H H1A 1.3260 0.5474 -0.0937 0.049 Uiso calc 0.620(3) A 1
B B1A 1.1643(9) 0.5740(15) -0.0330(4) 0.0190(10) Uani d 0.620(3) A 1
C C1A 1.1584(7) 0.6834(11) 0.0419(3) 0.0194(8) Uani d 0.620(3) A 1
C C2A 1.0027(10) 0.6193(15) 0.0747(3) 0.0195(11) Uani d 0.620(3) A 1
C C3A 1.0173(7) 0.7345(10) 0.1409(2) 0.0238(9) Uani d 0.620(3) A 1
C C4A 1.1703(7) 0.8983(11) 0.1751(3) 0.0280(11) Uani d 0.620(3) A 1
H H4A 1.1720 0.9695 0.2204 0.034 Uiso calc 0.620(3) A 1
C C5A 1.3210(16) 0.955(4) 0.1411(7) 0.034(3) Uani d 0.620(3) A 1
H H5A 1.4271 1.0674 0.1628 0.040 Uiso calc 0.620(3) A 1
C C6A 1.3146(5) 0.8457(10) 0.0753(2) 0.0243(9) Uani d 0.620(3) A 1
H H6A 1.4178 0.8815 0.0523 0.029 Uiso calc 0.620(3) A 1
Cl Cl1B 1.3689(7) 0.9588(19) 0.1505(3) 0.0359(10) Uani d 0.380(3) A 2
O O1B 1.3475(7) 0.8177(15) 0.0012(3) 0.0414(16) Uani d 0.380(3) A 2
H H1B 1.3897 0.9007 0.0387 0.062 Uiso calc 0.380(3) A 2
B B1B 1.1834(12) 0.653(2) 0.0064(7) 0.0215(16) Uani d 0.380(3) A 2
C C1B 1.0999(14) 0.477(2) -0.0604(5) 0.0193(15) Uani d 0.380(3) A 2
C C2B 1.0790(18) 0.662(2) 0.0692(4) 0.0202(18) Uani d 0.380(3) A 2
C C3B 1.1447(11) 0.807(2) 0.1331(5) 0.0308(17) Uani d 0.380(3) A 2
C C4B 1.0403(11) 0.8242(19) 0.1841(4) 0.0294(16) Uani d 0.380(3) A 2
H H4B 1.0873 0.9302 0.2253 0.035 Uiso calc 0.380(3) A 2
C C5B 0.867(2) 0.688(5) 0.1754(8) 0.032(4) Uani d 0.380(3) A 2
H H5B 0.7950 0.6922 0.2112 0.038 Uiso calc 0.380(3) A 2
C C6B 1.2021(10) 0.4566(18) -0.1147(4) 0.0270(16) Uani d 0.380(3) A 2
H H6B 1.3234 0.5458 -0.1093 0.032 Uiso calc 0.380(3) A 2

loop_
_atom_site_aniso_label
_atom_site_aniso_U_11
_atom_site_aniso_U_22
_atom_site_aniso_U_33
_atom_site_aniso_U_12
_atom_site_aniso_U_13
_atom_site_aniso_U_23
Cl1A 0.0395(10) 0.0363(8) 0.0240(9) 0.0022(7) 0.0186(7) -0.0005(6)
O1A 0.0235(16) 0.0496(19) 0.0275(18) -0.0055(14) 0.0149(13) -0.0035(14)
B1A 0.013(3) 0.026(3) 0.019(4) 0.001(2) 0.004(2) 0.003(2)
C1A 0.023(3) 0.020(2) 0.016(3) 0.0012(17) 0.003(2) 0.003(2)
C2A 0.019(3) 0.025(3) 0.016(2) 0.005(3) 0.008(3) 0.006(2)
C3A 0.028(2) 0.025(2) 0.019(2) 0.0048(17) 0.0066(18) 0.0067(17)
C4A 0.040(3) 0.027(2) 0.017(2) 0.003(2) 0.000(2) 0.0001(18)
C5A 0.037(6) 0.026(3) 0.037(5) 0.007(4) 0.002(4) 0.001(3)
C6A 0.0170(19) 0.029(2) 0.027(2) -0.0027(16) 0.0025(16) 0.0012(17)
Cl1B 0.037(2) 0.0402(15) 0.0302(17) -0.0051(17) 0.0023(15) 0.0031(12)
O1B 0.031(3) 0.065(4) 0.028(3) -0.021(3) 0.008(2) 0.005(3)
B1B 0.020(4) 0.027(4) 0.017(5) 0.000(3) -0.002(5) 0.003(4)
C1B 0.008(4) 0.034(4) 0.017(5) 0.004(3) 0.006(3) 0.011(3)
C2B 0.027(6) 0.020(4) 0.016(5) -0.001(4) 0.012(5) 0.002(3)
C3B 0.024(4) 0.028(4) 0.041(5) 0.003(3) 0.007(4) 0.014(4)
C4B 0.034(5) 0.028(4) 0.027(4) 0.004(3) 0.005(3) 0.007(3)
C5B 0.035(6) 0.033(5) 0.032(7) 0.005(4) 0.020(4) 0.002(5)
C6B 0.020(3) 0.034(4) 0.030(4) 0.005(3) 0.016(3) 0.002(3)

loop_
_atom_type_symbol
_atom_type_description
_atom_type_scat_dispersion_real
_atom_type_scat_dispersion_imag
_atom_type_scat_source
C C 0.0033 0.0016 'International Tables Vol C Tables 4.2.6.8 and 6.1.1.4'
H H 0.0000 0.0000 'International Tables Vol C Tables 4.2.6.8 and 6.1.1.4'
B B 0.0013 0.0007 'International Tables Vol C Tables 4.2.6.8 and 6.1.1.4'
O O 0.0106 0.0060 'International Tables Vol C Tables 4.2.6.8 and 6.1.1.4'
Cl Cl 0.1484 0.1585 'International Tables Vol C Tables 4.2.6.8 and 6.1.1.4'

loop_
_geom_angle_atom_site_label_1
_geom_angle_atom_site_label_2
_geom_angle_atom_site_label_3
_geom_angle_site_symmetry_1
_geom_angle_site_symmetry_3
_geom_angle
B1A O1A H1A . . 109.5
C6A C1A C2A . . 121.1(6)
C6A C1A B1A . . 117.1(6)
C2A C1A B1A . . 121.7(4)
C3A C2A C1A . . 115.1(6)
C3A C2A B1A . 3_765 127.9(7)
C1A C2A B1A . 3_765 117.0(5)
O1A B1A C1A . . 115.8(7)
O1A B1A C2A . 3_765 123.0(7)
C1A B1A C2A . 3_765 121.2(4)
C4A C3A C2A . . 125.0(6)
C4A C3A Cl1A . . 114.0(4)
C2A C3A Cl1A . . 121.0(5)
C3A C4A C5A . . 118.1(7)
C3A C4A H4A . . 120.9
C5A C4A H4A . . 120.9
C6A C5A C4A . . 119.5(9)
C6A C5A H5A . . 120.3
C4A C5A H5A . . 120.3
C5A C6A C1A . . 121.2(7)
C5A C6A H6A . . 119.4
C1A C6A H6A . . 119.4
C4B C5B C6B . 3_765 119.9(10)
C4B C5B H5B . . 120.1
C6B C5B H5B 3_765 . 120.1
C4B C3B C2B . . 122.6(9)
C4B C3B Cl1B . . 116.5(8)
C2B C3B Cl1B . . 120.9(8)
C6B C1B C2B . 3_765 117.8(10)
C6B C1B B1B . . 120.2(11)
C2B C1B B1B 3_765 . 122.0(7)
B1B O1B H1B . . 109.5
C1B C2B C3B 3_765 . 117.5(9)
C1B C2B B1B 3_765 . 116.1(8)
C3B C2B B1B . . 126.3(11)
C3B C4B C5B . . 119.6(10)
C3B C4B H4B . . 120.2
C5B C4B H4B . . 120.2
O1B B1B C1B . . 112.8(11)
O1B B1B C2B . . 125.3(12)
C1B B1B C2B . . 121.7(7)
C5B C6B C1B 3_765 . 122.5(10)
C5B C6B H6B 3_765 . 118.8
C1B C6B H6B . . 118.8

loop_
_geom_bond_atom_site_label_1
_geom_bond_atom_site_label_2
_geom_bond_site_symmetry_2
_geom_bond_distance
Cl1A C3A . 1.770(5)
O1A B1A . 1.355(6)
O1A H1A . 0.8400
C1A C6A . 1.402(6)
C1A C2A . 1.418(7)
C1A B1A . 1.571(8)
C2A C3A . 1.395(8)
C2A B1A 3_765 1.583(9)
B1A C2A 3_765 1.583(9)
C3A C4A . 1.394(7)
C4A C5A . 1.396(15)
C4A H4A . 0.9500
C5A C6A . 1.385(15)
C5A H5A . 0.9500
C6A H6A . 0.9500
C5B C4B . 1.370(19)
C5B C6B 3_765 1.379(19)
C5B H5B . 0.9500
Cl1B C3B . 1.744(10)
C3B C4B . 1.361(12)
C3B C2B . 1.429(15)
C1B C6B . 1.409(9)
C1B C2B 3_765 1.412(11)
C1B B1B . 1.560(12)
O1B B1B . 1.382(10)
O1B H1B . 0.8400
C2B C1B 3_765 1.412(11)
C2B B1B . 1.564(14)
C4B H4B . 0.9500
C6B C5B 3_765 1.379(19)
C6B H6B . 0.9500
